data_7020371
loop_
_publ_author_name
'Stefankiewicz, Artur R.'
'Rogez, Guillaume'
'Harrowfield, Jack'
'Sobolev, Alexandre N.'
'Madalan, Augustin'
'Huuskonen, Juhani'
'Rissanen, Kari'
'Lehn, Jean-Marie'

_publ_section_title
;
 Self-ordering of metallogrid complexes via directed hydrogen-bonding.
;
_journal_issue 45
_journal_name_full 'Dalton transactions (Cambridge, England : 2003)'
_journal_page_first 13848
_journal_page_last 13855
_journal_paper_doi 10.1039/c2dt31384g
_journal_volume 41
_journal_year 2012
_chemical_formula_sum 'C21 H24 N10 O'
_chemical_formula_weight 432.50
_chemical_name_systematic
;
?
;
_space_group_IT_number 14
_symmetry_cell_setting monoclinic
_symmetry_space_group_name_Hall '-P 2yab'
_symmetry_space_group_name_H-M 'P 1 21/a 1'
_atom_sites_solution_hydrogens geom
_atom_sites_solution_primary direct
_atom_sites_solution_secondary difmap
_audit_creation_method SHELXL-97
_cell_angle_alpha 90.00
_cell_angle_beta 92.566(4)
_cell_angle_gamma 90.00
_cell_formula_units_Z 4
_cell_length_a 9.0437(7)
_cell_length_b 15.1679(10)
_cell_length_c 16.2868(13)
_cell_measurement_reflns_used 13798
_cell_measurement_temperature 293(2)
_cell_measurement_theta_max 27.485
_cell_measurement_theta_min 0.998
_cell_volume 2231.9(3)
_computing_cell_refinement 'Denzo (Nonius B.V., 1998)'
_computing_data_collection 'Collect (Nonius B.V., 1998)'
_computing_data_reduction 'Denzo (Nonius B.V., 1998)'
_computing_molecular_graphics 'CrystalMaker 8.6'
_computing_publication_material 'CrystalMaker 8.6'
_computing_structure_refinement 'SHELXL-97 (Sheldrick, 1997)'
_computing_structure_solution 'SHELXS-97 (Sheldrick, 1997)'
_diffrn_ambient_temperature 293(2)
_diffrn_measured_fraction_theta_full 0.990
_diffrn_measured_fraction_theta_max 0.990
_diffrn_measurement_device_type 'Kappa CCD'
_diffrn_measurement_method 'phi&omega scans'
_diffrn_radiation_monochromator graphite
_diffrn_radiation_source 'fine-focus sealed tube'
_diffrn_radiation_type MoK\a
_diffrn_radiation_wavelength 0.71073
_diffrn_reflns_av_R_equivalents 0.1440
_diffrn_reflns_av_sigmaI/netI 0.1742
_diffrn_reflns_limit_h_max 11
_diffrn_reflns_limit_h_min -11
_diffrn_reflns_limit_k_max 19
_diffrn_reflns_limit_k_min -19
_diffrn_reflns_limit_l_max 19
_diffrn_reflns_limit_l_min -21
_diffrn_reflns_number 15094
_diffrn_reflns_theta_full 27.63
_diffrn_reflns_theta_max 27.63
_diffrn_reflns_theta_min 1.84
_exptl_absorpt_coefficient_mu 0.087
_exptl_absorpt_correction_type none
_exptl_crystal_colour colorless
_exptl_crystal_density_diffrn 1.287
_exptl_crystal_density_meas ?
_exptl_crystal_density_method 'not measured'
_exptl_crystal_description prism
_exptl_crystal_F_000 912
_exptl_crystal_size_max 0.2
_exptl_crystal_size_mid 0.2
_exptl_crystal_size_min 0.15
_refine_diff_density_max 0.164
_refine_diff_density_min -0.263
_refine_diff_density_rms 0.047
_refine_ls_extinction_method none
_refine_ls_goodness_of_fit_ref 1.049
_refine_ls_hydrogen_treatment mixed
_refine_ls_matrix_type full
_refine_ls_number_parameters 296
_refine_ls_number_reflns 5127
_refine_ls_number_restraints 1
_refine_ls_restrained_S_all 1.049
_refine_ls_R_factor_all 0.2600
_refine_ls_R_factor_gt 0.0980
_refine_ls_shift/su_max 0.001
_refine_ls_shift/su_mean 0.000
_refine_ls_structure_factor_coef Fsqd
_refine_ls_weighting_details 'calc w=1/[\s^2^(Fo^2^)+(0.0566P)^2^+0.0000P] where P=(Fo^2^+2Fc^2^)/3'
_refine_ls_weighting_scheme calc
_refine_ls_wR_factor_gt 0.1378
_refine_ls_wR_factor_ref 0.1755
_reflns_number_gt 2046
_reflns_number_total 5127
_reflns_threshold_expression >2sigma(I)
_cod_data_source_file c2dt31384g.txt
_cod_data_source_block as23
_cod_depositor_comments
;
The following automatic conversions were performed:

'_symmetry_cell_setting' value 'Monoclinic' changed to 'monoclinic'
according to /home/saulius/struct/CIF-dictionaries/cif_core.dic
dictionary named 'cif_core.dic' version 2.4.2 from 2011-04-26.

Automatic conversion script
Id: cif_fix_values 1891 2012-01-12 08:04:46Z andrius 

The following automatic conversions were performed:

'_exptl_crystal_density_meas' value 'not measured' was changed to '?'
- the value is perceived as not measured.

Automatic conversion script
Id: cif_fix_values 3008 2015-01-20 13:52:24Z robertas 
;
_cod_original_sg_symbol_H-M P21/a
_cod_database_code 7020371

loop_
_symmetry_equiv_pos_as_xyz
'x, y, z'
'-x+1/2, y+1/2, -z'
'-x, -y, -z'
'x-1/2, -y-1/2, z'

loop_
_atom_site_label
_atom_site_type_symbol
_atom_site_fract_x
_atom_site_fract_y
_atom_site_fract_z
_atom_site_U_iso_or_equiv
_atom_site_adp_type
_atom_site_occupancy
_atom_site_symmetry_multiplicity
_atom_site_calc_flag
_atom_site_refinement_flags
C1 C 0.7435(5) 0.3751(3) 0.0868(2) 0.0642(11) Uani 1 1 d .
H1 H 0.7187 0.4081 0.0401 0.077 Uiso 1 1 calc R
C2 C 0.8549(4) 0.2905(2) 0.1716(3) 0.0663(11) Uani 1 1 d .
H2 H 0.9248 0.2519 0.1949 0.080 Uiso 1 1 calc R
C3 C 0.7315(4) 0.3175(2) 0.2093(2) 0.0480(9) Uani 1 1 d .
C4 C 0.6797(4) 0.3036(2) 0.2907(2) 0.0513(9) Uani 1 1 d .
H4 H 0.7250 0.2629 0.3264 0.062 Uiso 1 1 calc R
C5 C 0.5777(4) 0.2803(2) 0.4493(2) 0.0641(11) Uani 1 1 d .
H5A H 0.5673 0.2213 0.4285 0.096 Uiso 1 1 calc R
H5B H 0.5264 0.2855 0.4994 0.096 Uiso 1 1 calc R
H5C H 0.6807 0.2933 0.4598 0.096 Uiso 1 1 calc R
C6 C 0.4194(3) 0.4091(2) 0.4100(2) 0.0395(8) Uani 1 1 d .
C7 C 0.3821(3) 0.4762(2) 0.3550(2) 0.0454(9) Uani 1 1 d .
H7 H 0.4165 0.4772 0.3021 0.054 Uiso 1 1 calc R
C8 C 0.2915(3) 0.5413(2) 0.3833(2) 0.0421(8) Uani 1 1 d .
C9 C 0.2799(3) 0.4726(2) 0.5062(2) 0.0406(8) Uani 1 1 d .
C10 C 0.2223(3) 0.4731(2) 0.5900(2) 0.0409(9) Uani 1 1 d .
C11 C 0.2945(4) 0.4271(2) 0.6537(2) 0.0477(9) Uani 1 1 d .
H11 H 0.3765 0.3925 0.6431 0.057 Uiso 1 1 calc R
C12 C 0.2454(4) 0.4323(2) 0.7331(2) 0.0575(10) Uani 1 1 d .
H12 H 0.2958 0.4025 0.7757 0.069 Uiso 1 1 calc R
C13 C 0.1226(4) 0.4814(2) 0.7486(2) 0.0595(10) Uani 1 1 d .
H13 H 0.0885 0.4837 0.8016 0.071 Uiso 1 1 calc R
C14 C 0.0499(4) 0.5270(2) 0.6863(2) 0.0561(10) Uani 1 1 d .
H14 H -0.0336 0.5602 0.6970 0.067 Uiso 1 1 calc R
C15 C 0.1005(4) 0.5239(2) 0.6077(2) 0.0489(9) Uani 1 1 d .
H15 H 0.0522 0.5563 0.5661 0.059 Uiso 1 1 calc R
C16 C 0.1481(4) 0.6799(2) 0.3609(2) 0.0661(11) Uani 1 1 d .
H16A H 0.1996 0.7334 0.3755 0.099 Uiso 1 1 calc R
H16B H 0.0981 0.6582 0.4076 0.099 Uiso 1 1 calc R
H16C H 0.0770 0.6915 0.3167 0.099 Uiso 1 1 calc R
C17 C 0.3124(4) 0.6925(2) 0.2207(2) 0.0553(10) Uani 1 1 d .
H17 H 0.2502 0.7375 0.2370 0.066 Uiso 1 1 calc R
C18 C 0.3925(4) 0.7019(2) 0.1466(2) 0.0504(9) Uani 1 1 d .
C19 C 0.4137(4) 0.7759(2) 0.1013(2) 0.0634(11) Uani 1 1 d .
H19 H 0.3764 0.8318 0.1113 0.076 Uiso 1 1 calc R
C20 C 0.5275(4) 0.6668(3) 0.0481(2) 0.0643(11) Uani 1 1 d .
H20 H 0.5846 0.6345 0.0128 0.077 Uiso 1 1 calc R
C21 C 0.2372(5) 0.4470(3) 0.1305(3) 0.0959(15) Uani 1 1 d .
H21A H 0.2122 0.4677 0.1838 0.144 Uiso 1 1 calc R
H21B H 0.2122 0.3857 0.1253 0.144 Uiso 1 1 calc R
H21C H 0.1829 0.4801 0.0889 0.144 Uiso 1 1 calc R
N1 N 0.8631(4) 0.3271(2) 0.0954(2) 0.0727(10) Uani 1 1 d .
N2 N 0.6604(3) 0.37144(18) 0.15301(18) 0.0535(8) Uani 1 1 d .
H2A H 0.5777 0.3981 0.1589 0.064 Uiso 1 1 calc R
N3 N 0.5688(3) 0.34955(16) 0.31210(17) 0.0465(7) Uani 1 1 d .
N4 N 0.5154(3) 0.34201(17) 0.38900(17) 0.0483(8) Uani 1 1 d .
N5 N 0.3688(3) 0.40606(16) 0.48642(16) 0.0427(7) Uani 1 1 d .
N6 N 0.2383(3) 0.54094(16) 0.45875(17) 0.0429(7) Uani 1 1 d .
N7 N 0.2529(3) 0.61468(17) 0.33515(17) 0.0500(8) Uani 1 1 d .
N8 N 0.3269(3) 0.62250(18) 0.26405(17) 0.0486(8) Uani 1 1 d .
N9 N 0.4658(3) 0.63280(19) 0.11218(19) 0.0586(8) Uani 1 1 d .
N10 N 0.4996(3) 0.7525(2) 0.03894(19) 0.0665(9) Uani 1 1 d .
H10 H 0.5302 0.7863 0.0009 0.080 Uiso 1 1 calc R
O1 O 0.3888(3) 0.4579(2) 0.12104(19) 0.0768(8) Uani 1 1 d D
H1O H 0.420(5) 0.5089(12) 0.123(3) 0.14(2) Uiso 1 1 d D

loop_
_atom_site_aniso_label
_atom_site_aniso_U_11
_atom_site_aniso_U_22
_atom_site_aniso_U_33
_atom_site_aniso_U_23
_atom_site_aniso_U_13
_atom_site_aniso_U_12
C1 0.062(3) 0.084(3) 0.047(3) -0.009(2) 0.012(2) -0.001(2)
C2 0.059(3) 0.086(3) 0.054(3) -0.017(3) 0.006(2) 0.026(2)
C3 0.050(2) 0.053(2) 0.042(2) -0.009(2) 0.005(2) 0.0101(19)
C4 0.055(2) 0.049(2) 0.050(3) -0.0063(19) 0.0034(19) 0.0060(19)
C5 0.087(3) 0.055(2) 0.051(3) 0.008(2) 0.012(2) 0.017(2)
C6 0.038(2) 0.040(2) 0.041(2) -0.0049(18) 0.0085(17) -0.0023(17)
C7 0.046(2) 0.053(2) 0.038(2) -0.0010(19) 0.0105(16) 0.0066(18)
C8 0.044(2) 0.044(2) 0.039(2) 0.0047(18) 0.0046(17) -0.0027(17)
C9 0.037(2) 0.047(2) 0.039(2) -0.0038(19) 0.0093(16) -0.0096(17)
C10 0.038(2) 0.044(2) 0.041(2) -0.0014(18) 0.0083(17) -0.0074(17)
C11 0.055(2) 0.045(2) 0.043(2) 0.0007(19) 0.0095(19) -0.0042(18)
C12 0.068(3) 0.063(3) 0.041(3) 0.004(2) 0.005(2) -0.004(2)
C13 0.075(3) 0.070(3) 0.035(2) 0.002(2) 0.015(2) -0.016(2)
C14 0.051(2) 0.066(3) 0.053(3) -0.004(2) 0.018(2) -0.007(2)
C15 0.048(2) 0.062(2) 0.037(2) 0.0010(19) 0.0077(17) -0.0033(19)
C16 0.081(3) 0.062(2) 0.057(3) 0.011(2) 0.026(2) 0.022(2)
C17 0.064(3) 0.057(2) 0.046(3) 0.006(2) 0.019(2) 0.0101(19)
C18 0.055(2) 0.059(2) 0.039(2) 0.008(2) 0.0115(18) 0.005(2)
C19 0.075(3) 0.071(3) 0.046(3) 0.012(2) 0.020(2) 0.002(2)
C20 0.059(3) 0.085(3) 0.050(3) -0.001(2) 0.014(2) 0.008(2)
C21 0.066(3) 0.118(4) 0.105(4) -0.006(3) 0.018(3) -0.002(3)
N1 0.059(2) 0.106(3) 0.054(2) -0.022(2) 0.0133(18) 0.017(2)
N2 0.0467(19) 0.070(2) 0.044(2) -0.0069(16) 0.0111(16) 0.0103(15)
N3 0.0529(19) 0.0462(17) 0.041(2) -0.0049(14) 0.0099(15) 0.0051(15)
N4 0.057(2) 0.0486(17) 0.040(2) 0.0032(15) 0.0106(15) 0.0103(15)
N5 0.0473(18) 0.0437(17) 0.0379(19) -0.0013(14) 0.0126(14) 0.0010(14)
N6 0.0466(18) 0.0503(18) 0.0329(18) 0.0045(15) 0.0121(14) -0.0011(14)
N7 0.0595(19) 0.0520(18) 0.040(2) 0.0085(16) 0.0231(15) 0.0141(15)
N8 0.0545(19) 0.0551(19) 0.037(2) 0.0083(15) 0.0164(14) 0.0039(14)
N9 0.067(2) 0.071(2) 0.039(2) 0.0107(17) 0.0161(16) 0.0113(17)
N10 0.071(2) 0.087(3) 0.043(2) 0.0168(19) 0.0137(18) -0.0089(19)
O1 0.063(2) 0.075(2) 0.094(2) -0.0036(18) 0.0222(15) 0.0096(17)

loop_
_atom_type_symbol
_atom_type_description
_atom_type_scat_dispersion_real
_atom_type_scat_dispersion_imag
_atom_type_scat_source
C C 0.0033 0.0016 'International Tables Vol C Tables 4.2.6.8 and 6.1.1.4'
H H 0.0000 0.0000 'International Tables Vol C Tables 4.2.6.8 and 6.1.1.4'
N N 0.0061 0.0033 'International Tables Vol C Tables 4.2.6.8 and 6.1.1.4'
O O 0.0106 0.0060 'International Tables Vol C Tables 4.2.6.8 and 6.1.1.4'

loop_
_geom_angle_atom_site_label_1
_geom_angle_atom_site_label_2
_geom_angle_atom_site_label_3
_geom_angle
N1 C1 N2 112.5(4)
N1 C1 H1 123.8
N2 C1 H1 123.8
C3 C2 N1 111.5(3)
C3 C2 H2 124.2
N1 C2 H2 124.2
C2 C3 N2 104.4(3)
C2 C3 C4 132.7(4)
N2 C3 C4 122.8(3)
N3 C4 C3 117.4(3)
N3 C4 H4 121.3
C3 C4 H4 121.3
N4 C5 H5A 109.5
N4 C5 H5B 109.5
H5A C5 H5B 109.5
N4 C5 H5C 109.5
H5A C5 H5C 109.5
H5B C5 H5C 109.5
N5 C6 C7 122.6(3)
N5 C6 N4 116.4(3)
C7 C6 N4 121.0(3)
C8 C7 C6 116.2(3)
C8 C7 H7 121.9
C6 C7 H7 121.9
N6 C8 C7 123.2(3)
N6 C8 N7 115.3(3)
C7 C8 N7 121.5(3)
N6 C9 N5 127.0(3)
N6 C9 C10 115.3(3)
N5 C9 C10 117.7(3)
C15 C10 C11 118.4(3)
C15 C10 C9 120.7(3)
C11 C10 C9 120.8(3)
C12 C11 C10 120.5(3)
C12 C11 H11 119.8
C10 C11 H11 119.8
C13 C12 C11 120.0(3)
C13 C12 H12 120.0
C11 C12 H12 120.0
C12 C13 C14 120.2(3)
C12 C13 H13 119.9
C14 C13 H13 119.9
C13 C14 C15 120.0(3)
C13 C14 H14 120.0
C15 C14 H14 120.0
C14 C15 C10 120.9(3)
C14 C15 H15 119.6
C10 C15 H15 119.6
N7 C16 H16A 109.5
N7 C16 H16B 109.5
H16A C16 H16B 109.5
N7 C16 H16C 109.5
H16A C16 H16C 109.5
H16B C16 H16C 109.5
N8 C17 C18 120.0(3)
N8 C17 H17 120.0
C18 C17 H17 120.0
C19 C18 N9 109.0(3)
C19 C18 C17 128.5(4)
N9 C18 C17 122.5(3)
N10 C19 C18 106.9(3)
N10 C19 H19 126.6
C18 C19 H19 126.6
N9 C20 N10 112.9(3)
N9 C20 H20 123.6
N10 C20 H20 123.6
O1 C21 H21A 109.5
O1 C21 H21B 109.5
H21A C21 H21B 109.5
O1 C21 H21C 109.5
H21A C21 H21C 109.5
H21B C21 H21C 109.5
C1 N1 C2 104.2(3)
C1 N2 C3 107.4(3)
C1 N2 H2A 126.3
C3 N2 H2A 126.3
C4 N3 N4 121.0(3)
N3 N4 C6 114.5(3)
N3 N4 C5 122.1(3)
C6 N4 C5 122.2(3)
C9 N5 C6 115.5(3)
C9 N6 C8 115.5(3)
N8 N7 C8 115.1(3)
N8 N7 C16 122.6(3)
C8 N7 C16 122.2(3)
C17 N8 N7 119.8(3)
C20 N9 C18 104.8(3)
C20 N10 C19 106.5(3)
C20 N10 H10 126.8
C19 N10 H10 126.8
C21 O1 H1O 116(3)

loop_
_geom_bond_atom_site_label_1
_geom_bond_atom_site_label_2
_geom_bond_distance
C1 N1 1.306(4)
C1 N2 1.342(4)
C1 H1 0.9300
C2 C3 1.360(4)
C2 N1 1.365(4)
C2 H2 0.9300
C3 N2 1.368(4)
C3 C4 1.442(4)
C4 N3 1.283(4)
C4 H4 0.9300
C5 N4 1.452(4)
C5 H5A 0.9600
C5 H5B 0.9600
C5 H5C 0.9600
C6 N5 1.346(4)
C6 C7 1.388(4)
C6 N4 1.390(4)
C7 C8 1.375(4)
C7 H7 0.9300
C8 N6 1.339(4)
C8 N7 1.397(4)
C9 N6 1.337(4)
C9 N5 1.338(4)
C9 C10 1.483(4)
C10 C15 1.385(4)
C10 C11 1.389(4)
C11 C12 1.388(4)
C11 H11 0.9300
C12 C13 1.370(4)
C12 H12 0.9300
C13 C14 1.373(5)
C13 H13 0.9300
C14 C15 1.379(4)
C14 H14 0.9300
C15 H15 0.9300
C16 N7 1.445(4)
C16 H16A 0.9600
C16 H16B 0.9600
C16 H16C 0.9600
C17 N8 1.279(4)
C17 C18 1.442(4)
C17 H17 0.9300
C18 C19 1.361(4)
C18 N9 1.373(4)
C19 N10 1.354(4)
C19 H19 0.9300
C20 N9 1.310(4)
C20 N10 1.330(4)
C20 H20 0.9300
C21 O1 1.396(4)
C21 H21A 0.9600
C21 H21B 0.9600
C21 H21C 0.9600
N2 H2A 0.8600
N3 N4 1.367(3)
N7 N8 1.369(3)
N10 H10 0.8600
O1 H1O 0.823(5)
